data_2108248
loop_
_publ_author_name
'Bell, Anthony M. T.'
'Henderson, C. Michael B.'

_publ_section_title
;
 Crystal structures of K~2~[<i>X</i>Si~5~O~12~] (<i>X</i> = Fe^2+^, Co,
 Zn) and Rb~2~[<i>X</i>Si~5~O~12~] (<i>X</i> = Mn) leucites: comparison of
 monoclinic <i>P</i>2~1~/<i>c</i> and <i>Ia</i>{\/overline 3}<i>d</i>
 polymorph structures and inverse relationship between tetrahedral cation
 (<i>T</i> = Si and <i>X</i>)---O bond distances and intertetrahedral
 <i>T</i>---O---<i>T</i> angles
;
_journal_coeditor_code PS5069
_journal_issue 3
_journal_name_full 'Acta Crystallographica Section B'
_journal_page_first
;
;
_journal_paper_doi 10.1107/S2052520618004092
_journal_volume 74
_journal_year 2018
_chemical_formula_moiety
;
K2 Fe1 Si5 O12
;
_chemical_formula_structural
;
K2 Fe1 Si5 O12
;
_chemical_formula_sum 'Fe K2 O12 Si5'
_chemical_formula_weight 466.46
_chemical_name_common 'potassium iron silicon oxide'
_space_group_IT_number 14
_symmetry_cell_setting monoclinic
_symmetry_space_group_name_Hall '-P 2ybc'
_symmetry_space_group_name_H-M 'P 1 21/c 1'
_cell_angle_alpha 90.00000
_cell_angle_beta 93.048(3)
_cell_angle_gamma 90.00000
_cell_formula_units_Z 8
_cell_length_a 13.2574(5)
_cell_length_b 13.6739(6)
_cell_length_c 12.9240(5)
_cell_measurement_temperature 293
_cell_volume 2339.55(16)
_computing_data_collection 'X'Pert Data Collector (PANalytical, 2006)'
_computing_molecular_graphics 'VESTA (Momma & Izumi, 2008)'
_computing_publication_material 'publCIF (Westrip, 2010)'
_computing_structure_refinement 'FULLPROF (Rodriguez-Carvajal, 2001)'
_diffrn_ambient_temperature 293
_diffrn_detector 'PANalytical X'Celerator'
_diffrn_measurement_device_type 'PANalytical X'Pert Pro MPD diffractometer'
_diffrn_radiation_monochromator graphite
_diffrn_radiation_type 'Cu K\a'
_diffrn_radiation_wavelength 1.5418
_diffrn_source 'X-ray tube'
_diffrn_source_target Cu
_exptl_crystal_density_diffrn 2.64861(7)
_exptl_crystal_density_method 'not measured'
_pd_char_colour 'light brown'
_pd_instr_location ' 'PANalytical X'Pert Pro MPD, MERI, Sheffield Hallam University''
_pd_meas_2theta_range_inc 0.016711
_pd_meas_2theta_range_max 74.99515
_pd_meas_2theta_range_min 5.00836
_pd_meas_number_of_points 4189
_pd_meas_scan_method cont
_pd_prep_pressure 100000
_pd_prep_temperature 1073
_pd_proc_2theta_range_inc 0.016711
_pd_proc_2theta_range_max 74.9313
_pd_proc_2theta_range_min 4.9445
_pd_proc_ls_background_function 'linear interpolation'
_pd_proc_ls_profile_function 'T-C-H Pseudo-Voigt'
_pd_proc_ls_prof_R_factor 2.7597
_pd_proc_ls_prof_wR_expected 2.9918
_pd_proc_ls_prof_wR_factor 4.0512
_pd_proc_wavelength 1.540560
_pd_spec_mounting 'flat plate'
_pd_spec_mount_mode reflection
_pd_spec_shape irregular
_pd_spec_size_axial 15
_pd_spec_size_equat 15
_pd_spec_size_thick 0.1
_refine_ls_goodness_of_fit_all 1.3541
_refine_ls_number_parameters 169
_refine_ls_number_reflns 2658
_refine_ls_number_restraints 48
_refine_ls_R_I_factor 6.9441
_cod_data_source_file ps5069sup1.cif
_cod_data_source_block III
_cod_original_cell_volume 2339.54(16)
_cod_original_formula_sum
;
Fe1 K2 O12 Si5
;
_cod_database_code 2108248
_publcif_datablock.id {4897f486-a859-424c-acb9-17842b4a0049}

loop_
_symmetry_equiv_pos_as_xyz
x,y,z
-x,y+1/2,-z+1/2
-x,-y,-z
x,-y+1/2,z+1/2

loop_
_atom_site_label
_atom_site_fract_x
_atom_site_fract_y
_atom_site_fract_z
_atom_site_U_iso_or_equiv
_atom_site_occupancy
_atom_site_adp_type
_atom_site_type_symbol
K1 0.132(2) 0.113(3) 0.087(2) 0.115(6) 1.00000 Uiso K
K2 0.641(2) 0.397(2) 0.848(3) 0.115(6) 1.00000 Uiso K
K3 0.373(3) 0.353(2) 0.374(3) 0.115(6) 1.00000 Uiso K
K4 0.875(3) 0.145(3) 0.662(2) 0.115(6) 1.00000 Uiso K
Si1 0.1181(13) 0.6754(11) 0.5693(12) 0.051(5) 1.00000 Uiso Si
Si2 0.6509(12) 0.8218(12) 0.4065(12) 0.051(5) 1.00000 Uiso Si
Si3 0.5844(11) 0.1556(11) 0.6500(13) 0.051(5) 1.00000 Uiso Si
Si4 0.0885(11) 0.3588(12) 0.3450(14) 0.051(5) 1.00000 Uiso Si
Fe5 0.6514(10) 0.5613(10) 0.1095(11) 0.057(7) 1.00000 Uiso Fe
Fe6 0.1840(9) 0.9300(10) 0.8664(11) 0.057(7) 1.00000 Uiso Fe
Si7 0.3891(13) 0.8675(11) 0.9452(11) 0.051(5) 1.00000 Uiso Si
Si8 0.9005(14) 0.3762(11) 0.8762(12) 0.051(5) 1.00000 Uiso Si
Si9 0.8554(13) 0.9011(12) 0.3835(11) 0.051(5) 1.00000 Uiso Si
Si10 0.8748(12) 0.6392(12) 0.1231(12) 0.051(5) 1.00000 Uiso Si
Si11 0.3961(11) 0.1172(12) 0.1599(13) 0.051(5) 1.00000 Uiso Si
Si12 0.3313(12) 0.5957(13) 0.6484(12) 0.051(5) 1.00000 Uiso Si
O1 0.4596(12) 0.342(5) 0.149(4) 0.060(6) 1.00000 Uiso O
O2 0.9665(15) 0.145(5) 0.846(3) 0.060(6) 1.00000 Uiso O
O3 0.180(3) 0.4287(15) 0.381(5) 0.060(6) 1.00000 Uiso O
O4 0.586(4) 0.0651(18) 0.568(2) 0.060(6) 1.00000 Uiso O
O5 0.354(5) 0.1833(18) 0.4710(15) 0.060(6) 1.00000 Uiso O
O6 0.913(2) 0.370(4) 0.544(2) 0.060(6) 1.00000 Uiso O
O7 0.6697(14) 0.446(3) 0.624(4) 0.060(6) 1.00000 Uiso O
O8 0.678(2) 0.7120(18) 0.368(5) 0.060(6) 1.00000 Uiso O
O9 0.325(2) 0.628(4) 0.7652(19) 0.060(6) 1.00000 Uiso O
O10 0.2084(19) 0.063(4) 0.334(4) 0.060(6) 1.00000 Uiso O
O11 0.142(4) 0.7920(13) 0.552(4) 0.060(6) 1.00000 Uiso O
O12 0.889(5) 0.860(4) 0.2745(18) 0.060(6) 1.00000 Uiso O
O13 0.9913(12) 0.871(5) 0.679(2) 0.060(6) 1.00000 Uiso O
O14 0.491(3) 0.604(3) 0.389(6) 0.060(6) 1.00000 Uiso O
O15 0.664(4) 0.9807(16) 0.881(4) 0.060(6) 1.00000 Uiso O
O16 0.136(5) 0.5166(13) 0.098(4) 0.060(6) 1.00000 Uiso O
O17 0.878(6) 0.644(4) -0.0043(13) 0.060(6) 1.00000 Uiso O
O18 0.414(2) 0.879(4) 0.0669(15) 0.060(6) 1.00000 Uiso O
O19 0.2166(20) 0.888(3) 0.111(5) 0.060(6) 1.00000 Uiso O
O20 0.136(4) 0.2482(15) 0.829(4) 0.060(6) 1.00000 Uiso O
O21 0.872(5) 0.130(3) 0.2560(17) 0.060(6) 1.00000 Uiso O
O22 0.7335(15) 0.604(4) 0.861(4) 0.060(6) 1.00000 Uiso O
O23 0.601(5) 0.2450(18) 0.085(4) 0.060(6) 1.00000 Uiso O
O24 0.438(2) 0.393(4) 0.7806(15) 0.060(6) 1.00000 Uiso O

loop_
_atom_type_symbol
_atom_type_scat_Cromer_Mann_a1
_atom_type_scat_Cromer_Mann_b1
_atom_type_scat_Cromer_Mann_a2
_atom_type_scat_Cromer_Mann_b2
_atom_type_scat_Cromer_Mann_a3
_atom_type_scat_Cromer_Mann_b3
_atom_type_scat_Cromer_Mann_a4
_atom_type_scat_Cromer_Mann_b4
_atom_type_scat_Cromer_Mann_c
_atom_type_scat_dispersion_real
_atom_type_scat_dispersion_imag
_atom_type_scat_source
k 8.21860 12.79490 7.43980 0.77480 1.05190 213.18700 0.86590 41.68410 1.42280 0.36500 1.06600 International_Tables_for_Crystallography_Vol.C(1991)_Tables_6.1.1.4_and_6.1.1.5
si 6.29150 2.43860 3.03530 32.33370 1.98910 0.67850 1.54100 81.69370 1.14070 0.24400 0.33000 International_Tables_for_Crystallography_Vol.C(1991)_Tables_6.1.1.4_and_6.1.1.5
fe 11.76950 4.76110 7.35730 0.30720 3.52220 15.35350 2.30450 76.88050 1.03690 -1.17900 3.20400 International_Tables_for_Crystallography_Vol.C(1991)_Tables_6.1.1.4_and_6.1.1.5
o 3.04850 13.27710 2.28680 5.70110 1.54630 0.32390 0.86700 32.90890 0.25080 0.04700 0.03200 International_Tables_for_Crystallography_Vol.C(1991)_Tables_6.1.1.4_and_6.1.1.5

loop_
_audit_conform_dict_name
_audit_conform_dict_location
cif_core.dic ftp://ftp.iucr.org/pub/cif_core.dic
cif_pd.dic ftp://ftp.iucr.org/pub/cif_pd.dic

loop_
_geom_angle_atom_site_label_1
_geom_angle_atom_site_label_2
_geom_angle_atom_site_label_3
_geom_angle
_geom_angle_site_symmetry_1
_geom_angle_site_symmetry_3
O2 Si1 O6 111(3) 2_656 3_666
O2 Si1 O11 118(4) 2_656 1_555
O2 Si1 O19 102(3) 2_656 4_565
O6 Si1 O11 107(4) 3_666 1_555
O6 Si1 O19 105(4) 3_666 4_565
O11 Si1 O19 114(3) 1_555 4_565
O1 Si2 O5 111(4) 2_655 3_666
O1 Si2 O8 103(3) 2_655 1_555
O1 Si2 O22 110(3) 2_655 4_564
O5 Si2 O8 107(4) 3_666 1_555
O5 Si2 O22 117(4) 3_666 4_564
O8 Si2 O22 108(4) 1_555 4_564
O1 Si3 O4 93(3) 4_555 1_555
O1 Si3 O9 135(3) 4_555 2_646
O1 Si3 O23 98(4) 4_555 4_555
O4 Si3 O9 103(3) 1_555 2_646
O4 Si3 O23 107(3) 1_555 4_555
O9 Si3 O23 115(4) 2_646 4_555
O2 Si4 O3 140(4) 4_454 1_555
O2 Si4 O12 104(4) 4_454 2_645
O2 Si4 O20 112(4) 4_454 4_554
O3 Si4 O12 96(4) 1_555 2_645
O3 Si4 O20 107(3) 1_555 4_554
O12 Si4 O20 78(3) 2_645 4_554
O4 Fe5 O5 126(2) 4_554 2_655
O4 Fe5 O10 120(3) 4_554 2_655
O4 Fe5 O24 101(3) 4_554 3_666
O5 Fe5 O10 101(3) 2_655 2_655
O5 Fe5 O24 96(2) 2_655 3_666
O10 Fe5 O24 109(2) 2_655 3_666
O3 Fe6 O6 110(3) 4_565 2_656
O3 Fe6 O7 85(2) 4_565 2_656
O3 Fe6 O21 120(3) 4_565 3_666
O6 Fe6 O7 134(3) 2_656 2_656
O6 Fe6 O21 94(2) 2_656 3_666
O7 Fe6 O21 116(3) 2_656 3_666
O7 Si7 O14 89(3) 2_656 4_565
O7 Si7 O18 124(4) 2_656 1_556
O7 Si7 O23 124(4) 2_656 3_666
O14 Si7 O18 107(5) 4_565 1_556
O14 Si7 O23 92(4) 4_565 3_666
O18 Si7 O23 109(4) 1_556 3_666
O11 Si8 O13 124(4) 2_646 2_746
O11 Si8 O16 115(3) 2_646 3_666
O11 Si8 O21 117(4) 2_646 4_555
O13 Si8 O16 115(4) 2_746 3_666
O13 Si8 O21 75(3) 2_746 4_555
O16 Si8 O21 101(3) 3_666 4_555
O12 Si9 O16 117(4) 1_555 2_655
O12 Si9 O17 128(3) 1_555 4_565
O12 Si9 O22 98(4) 1_555 4_564
O16 Si9 O17 104(4) 2_655 4_565
O16 Si9 O22 98(4) 2_655 4_564
O17 Si9 O22 106(4) 4_565 4_564
O10 Si10 O13 115(3) 2_655 4_564
O10 Si10 O17 115(4) 2_655 1_555
O10 Si10 O20 113(4) 2_655 3_666
O13 Si10 O17 111(3) 4_564 1_555
O13 Si10 O20 91(3) 4_564 3_666
O17 Si10 O20 110(3) 1_555 3_666
O8 Si11 O14 123(4) 2_645 2_645
O8 Si11 O15 107(3) 2_645 3_666
O8 Si11 O24 116(4) 2_645 4_554
O14 Si11 O15 103(4) 2_645 3_666
O14 Si11 O24 95(4) 2_645 4_554
O15 Si11 O24 112(4) 3_666 4_554
O9 Si12 O15 120(4) 1_555 2_646
O9 Si12 O18 130(3) 1_555 4_565
O9 Si12 O19 99(4) 1_555 4_565
O15 Si12 O18 91(3) 2_646 4_565
O15 Si12 O19 96(3) 2_646 4_565
O18 Si12 O19 117(3) 4_565 4_565
Si2 O1 Si3 152.5(20) 2_645 4_554
Si1 O2 Si4 136(2) 2_646 4_655
Si4 O3 Fe6 126(2) 1_555 4_564
Si3 O4 Fe5 120.2(18) 1_555 4_555
Si2 O5 Fe5 119.2(17) 3_666 2_645
Si1 O6 Fe6 123(2) 3_666 2_646
Fe6 O7 Si7 115(2) 2_646 2_646
Si2 O8 Si11 131(2) 1_555 2_655
Si3 O9 Si12 129(2) 2_656 1_555
Fe5 O10 Si10 122(2) 2_645 2_645
Si1 O11 Si8 123(2) 1_555 2_656
Si4 O12 Si9 159(2) 2_655 1_555
Si4 O12 O20 52(2) 2_655 3_666
Si9 O12 O20 143(4) 1_555 3_666
Si8 O13 Si10 128.6(20) 2_756 4_565
Si8 O13 O21 51(2) 2_756 3_766
Si10 O13 O21 175(4) 4_565 3_766
Si7 O14 Si11 159(3) 4_564 2_655
Si11 O15 Si12 138(2) 3_666 2_656
Si8 O16 Si9 154(2) 3_666 2_645
Si9 O17 Si10 152(2) 4_564 1_555
Si7 O18 Si12 123.9(20) 1_554 4_564
Si1 O19 Si12 156(2) 4_564 4_564
Si4 O20 Si10 138(2) 4_555 3_666
Si4 O20 O12 51(2) 4_555 3_666
Si10 O20 O12 156(4) 3_666 3_666
Fe6 O21 Si8 149(2) 3_666 4_554
Fe6 O21 O13 132(3) 3_666 3_766
Si8 O21 O13 54(2) 4_554 3_766
Si2 O22 Si9 130(2) 4_565 4_565
Si3 O23 Si7 162(2) 4_554 3_666
Fe5 O24 Si11 121.4(18) 3_666 4_555

loop_
_geom_bond_atom_site_label_1
_geom_bond_atom_site_label_2
_geom_bond_distance
_geom_bond_site_symmetry_2
K1 O2 3.74(4) 1_454
K1 O2 3.88(7) 3_656
K1 O3 2.83(7) 4_554
K1 O6 3.76(6) 2_645
K1 O6 2.94(4) 4_454
K1 O8 2.89(4) 2_645
K1 O10 3.37(6) 1_555
K1 O12 3.84(6) 2_645
K1 O13 3.52(4) 3_666
K1 O15 3.00(6) 3_666
K1 O17 3.49(7) 3_665
K1 O19 3.28(6) 1_545
K1 O20 3.82(6) 1_554
K1 O20 3.66(5) 4_554
K2 O1 3.81(7) 3_666
K2 O4 3.98(5) 2_656
K2 O4 3.02(5) 4_555
K2 O7 3.02(6) 1_555
K2 O9 3.99(6) 2_646
K2 O11 3.41(6) 2_646
K2 O14 3.45(8) 3_666
K2 O16 3.23(7) 3_666
K2 O18 4.01(6) 3_666
K2 O21 3.36(7) 4_555
K2 O22 3.09(6) 1_555
K2 O23 3.76(6) 1_556
K2 O23 3.93(6) 4_555
K2 O24 2.78(4) 1_555
K3 O1 3.19(6) 1_555
K3 O3 2.77(5) 1_555
K3 O5 2.66(4) 1_555
K3 O7 2.81(5) 3_666
K3 O8 3.71(7) 2_645
K3 O8 3.55(7) 3_666
K3 O12 3.88(7) 2_645
K3 O14 3.77(5) 1_555
K3 O14 3.52(8) 3_666
K3 O15 3.67(6) 2_646
K3 O18 2.91(5) 2_645
K3 O20 3.45(6) 4_554
K3 O22 3.33(6) 3_666
K3 O24 3.69(6) 4_554
K4 O2 2.61(5) 1_555
K4 O6 3.48(6) 1_555
K4 O9 2.87(5) 2_646
K4 O10 3.05(7) 3_656
K4 O11 2.89(6) 3_666
K4 O12 3.19(8) 3_766
K4 O13 4.05(8) 1_545
K4 O16 3.79(6) 2_645
K4 O17 3.95(8) 2_745
K4 O19 3.27(7) 3_666
K4 O21 3.31(6) 4_555
K4 O23 4.01(7) 4_555
Si1 O2 1.66(4) 2_656
Si1 O6 1.62(4) 3_666
Si1 O11 1.64(3) 1_555
Si1 O19 1.63(4) 4_565
Si2 O1 1.62(3) 2_655
Si2 O5 1.59(3) 3_666
Si2 O8 1.63(4) 1_555
Si2 O22 1.63(5) 4_564
Si3 O1 1.65(2) 4_555
Si3 O4 1.63(3) 1_555
Si3 O9 1.63(3) 2_646
Si3 O23 1.62(4) 4_555
Si4 O2 1.62(2) 4_454
Si4 O3 1.59(4) 1_555
Si4 O12 1.59(3) 2_645
Si4 O20 1.61(3) 4_554
Fe5 O4 1.99(3) 4_554
Fe5 O5 1.97(3) 2_655
Fe5 O10 1.96(3) 2_655
Fe5 O24 2.00(3) 3_666
Fe6 O3 1.94(3) 4_565
Fe6 O6 1.96(4) 2_656
Fe6 O7 1.95(2) 2_656
Fe6 O21 1.90(4) 3_666
Si7 O7 1.58(4) 2_656
Si7 O14 1.62(5) 4_565
Si7 O18 1.60(2) 1_556
Si7 O23 1.59(3) 3_666
Si8 O11 1.60(4) 2_646
Si8 O13 1.64(3) 2_746
Si8 O16 1.58(3) 3_666
Si8 O21 1.58(3) 4_555
Si9 O12 1.60(4) 1_555
Si9 O16 1.60(3) 2_655
Si9 O17 1.59(3) 4_565
Si9 O22 1.63(3) 4_564
Si10 O10 1.64(5) 2_655
Si10 O13 1.68(2) 4_564
Si10 O17 1.65(2) 1_555
Si10 O20 1.67(3) 3_666
Si11 O8 1.65(3) 2_645
Si11 O14 1.67(5) 2_645
Si11 O15 1.63(4) 3_666
Si11 O24 1.63(3) 4_554
Si12 O9 1.58(3) 1_555
Si12 O15 1.62(3) 2_646
Si12 O18 1.60(3) 4_565
Si12 O19 1.59(3) 4_565

loop_
_pd_block_diffractogram_id
K2FeSi5O12pd

_cod_database_fobs_code 2108248
